data_4032321
loop_
_publ_author_name
'Safin, Damir A.'
'Mitoraj, Mariusz P.'
'Babashkina, Maria G.'
'Kubisiak, Piotr'
'Robeyns, Koen'
'Filinchuk, Yaroslav'

_publ_section_title
;
 Alternative Route Toward Nitrones: Experimental and Theoretical Findings.
;
_journal_issue 3
_journal_name_full 'The Journal of organic chemistry'
_journal_page_first 1666
_journal_page_last 1675
_journal_paper_doi 10.1021/acs.joc.6b02821
_journal_volume 82
_journal_year 2017
_chemical_formula_moiety 'C11 H13 N3 O'
_chemical_formula_sum 'C11 H13 N3 O'
_chemical_formula_weight 203.24
_space_group_crystal_system monoclinic
_space_group_IT_number 4
_space_group_name_Hall 'P 2yb'
_space_group_name_H-M_alt 'P 1 21 1'
_symmetry_space_group_name_Hall 'P 2yb'
_symmetry_space_group_name_H-M 'P 1 21 1'
_atom_sites_solution_hydrogens mixed
_audit_creation_method SHELXL-2014/7
_cell_angle_alpha 90
_cell_angle_beta 91.052(5)
_cell_angle_gamma 90
_cell_formula_units_Z 8
_cell_length_a 5.9648(3)
_cell_length_b 34.2029(15)
_cell_length_c 10.1737(6)
_cell_measurement_reflns_used 2974
_cell_measurement_temperature 297(2)
_cell_measurement_theta_max 25.2260
_cell_measurement_theta_min 3.0570
_cell_volume 2075.22(18)
_computing_cell_refinement
;
CrysAlisPro, Agilent Technologies,
Version 1.171.37.31 (release 14-01-2014 CrysAlis171 .NET)
(compiled Jan 14 2014,18:38:05)
;
_computing_data_collection MAR
_computing_data_reduction
;
CrysAlisPro, Agilent Technologies,
Version 1.171.37.31 (release 14-01-2014 CrysAlis171 .NET)
(compiled Jan 14 2014,18:38:05)
;
_computing_molecular_graphics 'MERCURY (Macrae et al., 2008)'
_computing_publication_material
;

'MERCURY (Macrae et al., 2008), Platon (Spek, 2009)'



;
_computing_structure_refinement 'SHELXL-2014/7 (Sheldrick, 2014)'
_computing_structure_solution 'SHELXS-97 (Sheldrick, 1990)'
_diffrn_ambient_temperature 297(2)
_diffrn_measured_fraction_theta_full 0.982
_diffrn_measured_fraction_theta_max 0.945
_diffrn_measurement_device_type 'MAR345 image plate'
_diffrn_measurement_method '192 images, \D\F 0.75\% '
_diffrn_radiation_monochromator 'Xenocs Fox3D mirror'
_diffrn_radiation_source 'Rigaku UltraX 18 rotating anode'
_diffrn_radiation_type MoK\a
_diffrn_radiation_wavelength 0.71073
_diffrn_reflns_av_R_equivalents 0.0238
_diffrn_reflns_av_unetI/netI 0.0350
_diffrn_reflns_Laue_measured_fraction_full 0.982
_diffrn_reflns_Laue_measured_fraction_max 0.945
_diffrn_reflns_limit_h_max 6
_diffrn_reflns_limit_h_min -7
_diffrn_reflns_limit_k_max 40
_diffrn_reflns_limit_k_min -40
_diffrn_reflns_limit_l_max 11
_diffrn_reflns_limit_l_min -11
_diffrn_reflns_number 10586
_diffrn_reflns_point_group_measured_fraction_full 0.981
_diffrn_reflns_point_group_measured_fraction_max 0.943
_diffrn_reflns_theta_full 25.158
_diffrn_reflns_theta_max 25.158
_diffrn_reflns_theta_min 3.112
_exptl_absorpt_coefficient_mu 0.087
_exptl_absorpt_correction_T_max 1.00000
_exptl_absorpt_correction_T_min 0.84092
_exptl_absorpt_correction_type multi-scan
_exptl_absorpt_process_details
;
CrysAlisPro, Agilent Technologies,
Version 1.171.37.35 (release 13-08-2014 CrysAlis171 .NET)
(compiled Aug 13 2014,18:06:01)
Empirical absorption correction using spherical harmonics,
 implemented in SCALE3 ABSPACK scaling algorithm.
;
_exptl_crystal_colour 'pale yellow'
_exptl_crystal_density_diffrn 1.301
_exptl_crystal_description rod
_exptl_crystal_F_000 864
_exptl_crystal_size_max 0.500
_exptl_crystal_size_mid 0.200
_exptl_crystal_size_min 0.150
_refine_diff_density_max 0.389
_refine_diff_density_min -0.230
_refine_diff_density_rms 0.056
_refine_ls_abs_structure_details
;
 Flack x determined using 2544 quotients [(I+)-(I-)]/[(I+)+(I-)]
 (Parsons, Flack and Wagner, Acta Cryst. B69 (2013) 249-259).
;
_refine_ls_abs_structure_Flack 0.4(7)
_refine_ls_extinction_method none
_refine_ls_goodness_of_fit_ref 1.087
_refine_ls_hydrogen_treatment mixed
_refine_ls_matrix_type full
_refine_ls_number_parameters 562
_refine_ls_number_reflns 6849
_refine_ls_number_restraints 3
_refine_ls_restrained_S_all 1.087
_refine_ls_R_factor_all 0.0690
_refine_ls_R_factor_gt 0.0600
_refine_ls_shift/su_max 0.000
_refine_ls_shift/su_mean 0.000
_refine_ls_structure_factor_coef Fsqd
_refine_ls_weighting_details 'w=1/[\s^2^(Fo^2^)+(0.0900P)^2^+0.8315P] where P=(Fo^2^+2Fc^2^)/3'
_refine_ls_weighting_scheme calc
_refine_ls_wR_factor_gt 0.1579
_refine_ls_wR_factor_ref 0.1676
_reflns_Friedel_coverage 0.962
_reflns_Friedel_fraction_full 0.981
_reflns_Friedel_fraction_max 0.942
_reflns_number_gt 6026
_reflns_number_total 6849
_reflns_threshold_expression 'I > 2\s(I)'
_cod_data_source_file jo6b02821_si_007.cif
_cod_data_source_block 7'
_cod_original_cell_volume 2075.25(19)
_cod_database_code 4032321
_shelx_shelxl_version_number 2014/7
_shelx_space_group_comment
;
The symmetry employed for this shelxl refinement is uniquely defined
by the following loop, which should always be used as a source of
symmetry information in preference to the above space-group names.
They are only intended as comments.
;
_shelx_estimated_absorpt_t_min 0.958
_shelx_estimated_absorpt_t_max 0.987

loop_
_space_group_symop_operation_xyz
'x, y, z'
'-x, y+1/2, -z'

loop_
_atom_site_label
_atom_site_type_symbol
_atom_site_fract_x
_atom_site_fract_y
_atom_site_fract_z
_atom_site_U_iso_or_equiv
_atom_site_adp_type
_atom_site_occupancy
_atom_site_site_symmetry_order
_atom_site_calc_flag
_atom_site_refinement_flags_posn
_atom_site_refinement_flags_adp
O1 O 0.8555(6) 0.29844(13) 1.1789(5) 0.0622(12) Uani 1 1 d . .
N2 N 0.6891(6) 0.28168(13) 1.1178(4) 0.0404(10) Uani 1 1 d . .
C3 C 0.7088(9) 0.25154(14) 1.0391(5) 0.0415(12) Uani 1 1 d . .
H3 H 0.8496 0.2410 1.0235 0.050 Uiso 1 1 calc R U
C4 C 0.5139(8) 0.23491(13) 0.9774(5) 0.0383(11) Uani 1 1 d . .
N5 N 0.3139(7) 0.24258(13) 1.0198(5) 0.0425(11) Uani 1 1 d . .
N6 N 0.3086(7) 0.26830(14) 1.1211(5) 0.0433(11) Uani 1 1 d D .
H6 H 0.186(6) 0.2766(16) 1.144(6) 0.052 Uiso 1 1 d D U
C7 C 0.4631(7) 0.30057(15) 1.1287(5) 0.0361(10) Uani 1 1 d . .
C8 C 0.4375(11) 0.32935(17) 1.0168(6) 0.0556(14) Uani 1 1 d . .
H8A H 0.4537 0.3159 0.9346 0.083 Uiso 1 1 calc R U
H8B H 0.5507 0.3492 1.0251 0.083 Uiso 1 1 calc R U
H8C H 0.2919 0.3412 1.0194 0.083 Uiso 1 1 calc R U
C9 C 0.4402(10) 0.31958(17) 1.2617(5) 0.0499(13) Uani 1 1 d . .
H9A H 0.2881 0.3280 1.2725 0.075 Uiso 1 1 calc R U
H9B H 0.5387 0.3417 1.2679 0.075 Uiso 1 1 calc R U
H9C H 0.4792 0.3011 1.3292 0.075 Uiso 1 1 calc R U
C10 C 0.5380(8) 0.20611(13) 0.8690(5) 0.0382(11) Uani 1 1 d . .
C11 C 0.3566(9) 0.19798(15) 0.7859(5) 0.0453(12) Uani 1 1 d . .
H11 H 0.2208 0.2107 0.7981 0.054 Uiso 1 1 calc R U
C12 C 0.3764(11) 0.17096(16) 0.6848(5) 0.0515(13) Uani 1 1 d . .
H12 H 0.2552 0.1660 0.6284 0.062 Uiso 1 1 calc R U
C13 C 0.5769(11) 0.15160(17) 0.6684(6) 0.0567(15) Uani 1 1 d . .
H13 H 0.5893 0.1331 0.6019 0.068 Uiso 1 1 calc R U
C14 C 0.7582(11) 0.15935(18) 0.7492(6) 0.0574(16) Uani 1 1 d . .
H14 H 0.8930 0.1463 0.7372 0.069 Uiso 1 1 calc R U
C15 C 0.7399(10) 0.18680(17) 0.8491(6) 0.0544(14) Uani 1 1 d . .
H15 H 0.8635 0.1923 0.9030 0.065 Uiso 1 1 calc R U
O21 O 0.5332(6) 0.29801(13) 0.6734(5) 0.0639(12) Uani 1 1 d . .
N22 N 0.6958(7) 0.28200(13) 0.6143(5) 0.0422(10) Uani 1 1 d . .
C23 C 0.6732(9) 0.25162(15) 0.5362(5) 0.0423(12) Uani 1 1 d . .
H23 H 0.5316 0.2411 0.5199 0.051 Uiso 1 1 calc R U
C24 C 0.8665(8) 0.23436(14) 0.4753(5) 0.0382(11) Uani 1 1 d . .
N25 N 1.0678(7) 0.24251(12) 0.5168(4) 0.0423(10) Uani 1 1 d . .
N26 N 1.0787(7) 0.26829(13) 0.6196(4) 0.0429(10) Uani 1 1 d D .
H26 H 1.215(5) 0.2715(17) 0.634(6) 0.051 Uiso 1 1 d D U
C27 C 0.9224(8) 0.30027(16) 0.6263(5) 0.0408(12) Uani 1 1 d . .
C28 C 0.9469(12) 0.32960(17) 0.5159(6) 0.0574(15) Uani 1 1 d . .
H28A H 1.0960 0.3402 0.5182 0.086 Uiso 1 1 calc R U
H28B H 0.8403 0.3503 0.5264 0.086 Uiso 1 1 calc R U
H28C H 0.9199 0.3168 0.4330 0.086 Uiso 1 1 calc R U
C29 C 0.9516(10) 0.31898(18) 0.7601(5) 0.0522(14) Uani 1 1 d . .
H29A H 0.9191 0.3001 0.8270 0.078 Uiso 1 1 calc R U
H29B H 0.8511 0.3408 0.7671 0.078 Uiso 1 1 calc R U
H29C H 1.1034 0.3279 0.7711 0.078 Uiso 1 1 calc R U
C30 C 0.8384(9) 0.20537(14) 0.3676(5) 0.0385(11) Uani 1 1 d . .
C31 C 1.0176(9) 0.19728(17) 0.2870(6) 0.0482(13) Uani 1 1 d . .
H31 H 1.1516 0.2108 0.2992 0.058 Uiso 1 1 calc R U
C32 C 1.0006(11) 0.16942(19) 0.1887(7) 0.0604(16) Uani 1 1 d . .
H32 H 1.1223 0.1643 0.1355 0.072 Uiso 1 1 calc R U
C33 C 0.8026(12) 0.14932(19) 0.1700(7) 0.0620(17) Uani 1 1 d . .
H33 H 0.7902 0.1305 0.1044 0.074 Uiso 1 1 calc R U
C34 C 0.6243(12) 0.15721(19) 0.2483(6) 0.0596(16) Uani 1 1 d . .
H34 H 0.4902 0.1437 0.2355 0.071 Uiso 1 1 calc R U
C35 C 0.6420(11) 0.18511(17) 0.3464(6) 0.0514(14) Uani 1 1 d . .
H35 H 0.5192 0.1902 0.3987 0.062 Uiso 1 1 calc R U
O41 O 0.5344(6) 0.43827(13) 0.0680(4) 0.0601(11) Uani 1 1 d . .
N42 N 0.6993(6) 0.45470(13) 0.1309(5) 0.0420(11) Uani 1 1 d . .
C43 C 0.6820(8) 0.48527(15) 0.2055(5) 0.0399(11) Uani 1 1 d . .
H43 H 0.5415 0.4962 0.2190 0.048 Uiso 1 1 calc R U
C44 C 0.8764(8) 0.50252(14) 0.2675(5) 0.0376(11) Uani 1 1 d . .
N45 N 1.0757(7) 0.49467(12) 0.2288(5) 0.0452(11) Uani 1 1 d . .
N46 N 1.0830(8) 0.46840(14) 0.1253(5) 0.0454(11) Uani 1 1 d D .
H46 H 1.226(11) 0.4642(17) 0.102(6) 0.055 Uiso 1 1 d D U
C47 C 0.9272(8) 0.43605(15) 0.1199(5) 0.0390(11) Uani 1 1 d . .
C48 C 0.9534(11) 0.40718(18) 0.2325(6) 0.0566(15) Uani 1 1 d . .
H48A H 1.1018 0.3963 0.2324 0.085 Uiso 1 1 calc R U
H48B H 0.8452 0.3866 0.2220 0.085 Uiso 1 1 calc R U
H48C H 0.9299 0.4204 0.3143 0.085 Uiso 1 1 calc R U
C49 C 0.9500(9) 0.41679(17) -0.0137(5) 0.0498(13) Uani 1 1 d . .
H49A H 0.9073 0.4350 -0.0814 0.075 Uiso 1 1 calc R U
H49B H 0.8544 0.3943 -0.0187 0.075 Uiso 1 1 calc R U
H49C H 1.1029 0.4089 -0.0253 0.075 Uiso 1 1 calc R U
C50 C 0.8482(9) 0.53258(15) 0.3725(5) 0.0399(11) Uani 1 1 d . .
C51 C 1.0228(10) 0.55795(17) 0.4055(7) 0.0573(15) Uani 1 1 d . .
H51 H 1.1582 0.5560 0.3622 0.069 Uiso 1 1 calc R U
C52 C 0.9976(12) 0.58612(19) 0.5023(8) 0.0669(18) Uani 1 1 d . .
H52 H 1.1160 0.6027 0.5240 0.080 Uiso 1 1 calc R U
C53 C 0.7983(11) 0.58939(17) 0.5656(7) 0.0549(15) Uani 1 1 d . .
H53 H 0.7816 0.6081 0.6312 0.066 Uiso 1 1 calc R U
C54 C 0.6227(10) 0.56514(17) 0.5324(6) 0.0541(15) Uani 1 1 d . .
H54 H 0.4862 0.5677 0.5744 0.065 Uiso 1 1 calc R U
C55 C 0.6492(9) 0.53686(17) 0.4365(6) 0.0480(13) Uani 1 1 d . .
H55 H 0.5297 0.5204 0.4150 0.058 Uiso 1 1 calc R U
O61 O 0.8514(6) 0.43663(14) 0.5728(5) 0.0639(12) Uani 1 1 d . .
N62 N 0.6895(6) 0.45374(13) 0.6321(5) 0.0417(10) Uani 1 1 d . .
C63 C 0.7140(8) 0.48358(15) 0.7108(5) 0.0401(11) Uani 1 1 d . .
H63 H 0.8563 0.4936 0.7284 0.048 Uiso 1 1 calc R U
C64 C 0.5221(8) 0.50101(14) 0.7705(5) 0.0368(11) Uani 1 1 d . .
N65 N 0.3227(7) 0.49448(14) 0.7273(5) 0.0437(11) Uani 1 1 d . .
N66 N 0.3093(7) 0.46891(15) 0.6229(5) 0.0443(11) Uani 1 1 d D .
H66 H 0.166(11) 0.4663(17) 0.590(6) 0.053 Uiso 1 1 d D U
C67 C 0.4599(8) 0.43563(15) 0.6187(5) 0.0407(11) Uani 1 1 d . .
C68 C 0.4326(11) 0.40662(17) 0.7301(6) 0.0571(15) Uani 1 1 d . .
H68A H 0.4569 0.4197 0.8127 0.086 Uiso 1 1 calc R U
H68B H 0.5398 0.3859 0.7214 0.086 Uiso 1 1 calc R U
H68C H 0.2837 0.3960 0.7266 0.086 Uiso 1 1 calc R U
C69 C 0.4318(10) 0.41672(17) 0.4842(6) 0.0531(14) Uani 1 1 d . .
H69A H 0.2781 0.4092 0.4706 0.080 Uiso 1 1 calc R U
H69B H 0.5259 0.3940 0.4796 0.080 Uiso 1 1 calc R U
H69C H 0.4736 0.4350 0.4175 0.080 Uiso 1 1 calc R U
C70 C 0.5553(8) 0.53029(14) 0.8777(5) 0.0393(11) Uani 1 1 d . .
C71 C 0.3809(10) 0.53866(17) 0.9606(6) 0.0501(13) Uani 1 1 d . .
H71 H 0.2442 0.5259 0.9498 0.060 Uiso 1 1 calc R U
C72 C 0.4091(11) 0.56632(18) 1.0609(6) 0.0592(16) Uani 1 1 d . .
H72 H 0.2913 0.5717 1.1167 0.071 Uiso 1 1 calc R U
C73 C 0.6105(12) 0.58562(17) 1.0776(6) 0.0580(15) Uani 1 1 d . .
H73 H 0.6280 0.6042 1.1436 0.070 Uiso 1 1 calc R U
C74 C 0.7856(12) 0.5772(2) 0.9961(7) 0.0672(19) Uani 1 1 d . .
H74 H 0.9226 0.5898 1.0077 0.081 Uiso 1 1 calc R U
C75 C 0.7573(11) 0.54970(18) 0.8962(7) 0.0574(16) Uani 1 1 d . .
H75 H 0.8759 0.5443 0.8410 0.069 Uiso 1 1 calc R U

loop_
_atom_site_aniso_label
_atom_site_aniso_U_11
_atom_site_aniso_U_22
_atom_site_aniso_U_33
_atom_site_aniso_U_23
_atom_site_aniso_U_13
_atom_site_aniso_U_12
O1 0.0304(19) 0.073(3) 0.083(3) -0.033(2) -0.0086(19) -0.0024(19)
N2 0.027(2) 0.052(3) 0.042(3) -0.0059(19) -0.0017(17) -0.0011(17)
C3 0.034(3) 0.043(3) 0.047(3) -0.004(2) 0.003(2) 0.006(2)
C4 0.033(2) 0.036(2) 0.046(3) 0.005(2) -0.001(2) -0.0006(19)
N5 0.027(2) 0.045(2) 0.055(3) -0.008(2) 0.0033(18) -0.0046(18)
N6 0.025(2) 0.050(3) 0.055(3) -0.013(2) 0.007(2) -0.0025(18)
C7 0.025(2) 0.044(3) 0.039(3) -0.004(2) 0.0008(18) 0.001(2)
C8 0.063(4) 0.054(3) 0.050(3) 0.006(3) -0.001(3) 0.008(3)
C9 0.043(3) 0.061(3) 0.046(3) -0.015(3) 0.001(2) 0.002(3)
C10 0.037(3) 0.034(2) 0.043(3) 0.001(2) 0.003(2) -0.0021(19)
C11 0.045(3) 0.043(3) 0.048(3) 0.002(2) -0.001(2) -0.001(2)
C12 0.062(4) 0.049(3) 0.043(3) -0.002(2) -0.005(3) -0.009(3)
C13 0.067(4) 0.050(3) 0.053(4) -0.008(3) 0.008(3) -0.005(3)
C14 0.059(4) 0.051(3) 0.062(4) -0.016(3) 0.014(3) 0.007(3)
C15 0.042(3) 0.057(3) 0.064(4) -0.012(3) 0.006(3) -0.001(3)
O21 0.0293(19) 0.078(3) 0.085(3) -0.037(2) 0.0113(19) -0.0023(19)
N22 0.028(2) 0.050(3) 0.049(3) 0.000(2) 0.0013(18) 0.0031(18)
C23 0.036(3) 0.044(3) 0.047(3) -0.007(2) -0.002(2) -0.007(2)
C24 0.031(2) 0.037(3) 0.047(3) 0.007(2) -0.001(2) 0.004(2)
N25 0.034(2) 0.044(2) 0.049(3) -0.0037(19) -0.0027(19) 0.0038(18)
N26 0.030(2) 0.051(2) 0.047(3) -0.010(2) -0.0090(19) 0.0030(19)
C27 0.029(3) 0.053(3) 0.040(3) -0.003(2) -0.003(2) 0.002(2)
C28 0.068(4) 0.049(3) 0.056(4) 0.003(3) -0.001(3) -0.005(3)
C29 0.041(3) 0.071(4) 0.045(3) -0.013(3) -0.003(2) -0.006(3)
C30 0.038(3) 0.033(2) 0.044(3) 0.005(2) -0.004(2) 0.001(2)
C31 0.038(3) 0.052(3) 0.054(4) 0.000(3) -0.001(2) 0.000(2)
C32 0.059(4) 0.065(4) 0.057(4) -0.011(3) 0.003(3) 0.008(3)
C33 0.073(5) 0.055(4) 0.058(4) -0.013(3) -0.004(3) -0.002(3)
C34 0.063(4) 0.059(4) 0.056(4) -0.015(3) -0.001(3) -0.019(3)
C35 0.045(3) 0.058(3) 0.051(4) -0.007(3) 0.004(3) -0.006(3)
O41 0.0297(19) 0.074(3) 0.076(3) -0.034(2) -0.0064(18) -0.0002(18)
N42 0.024(2) 0.051(3) 0.051(3) -0.006(2) -0.0032(18) 0.0006(17)
C43 0.032(3) 0.041(3) 0.047(3) -0.009(2) 0.001(2) 0.002(2)
C44 0.032(2) 0.036(2) 0.045(3) 0.000(2) -0.002(2) -0.001(2)
N45 0.041(3) 0.042(2) 0.053(3) -0.007(2) 0.004(2) -0.0051(19)
N46 0.033(2) 0.048(2) 0.056(3) -0.011(2) 0.008(2) -0.0045(19)
C47 0.026(2) 0.043(3) 0.048(3) 0.000(2) 0.001(2) -0.001(2)
C48 0.059(4) 0.052(3) 0.058(4) 0.004(3) -0.006(3) 0.004(3)
C49 0.037(3) 0.063(3) 0.050(3) -0.016(3) 0.002(2) 0.002(2)
C50 0.041(3) 0.037(3) 0.041(3) 0.001(2) -0.003(2) -0.002(2)
C51 0.043(3) 0.060(3) 0.069(4) -0.017(3) 0.005(3) -0.003(3)
C52 0.060(4) 0.059(4) 0.082(5) -0.021(3) -0.001(3) -0.018(3)
C53 0.066(4) 0.041(3) 0.059(4) -0.013(3) 0.003(3) 0.004(3)
C54 0.050(3) 0.058(3) 0.054(4) 0.001(3) 0.013(3) 0.011(3)
C55 0.041(3) 0.048(3) 0.055(3) -0.004(2) 0.000(2) -0.003(2)
O61 0.034(2) 0.080(3) 0.078(3) -0.037(2) 0.0035(19) 0.003(2)
N62 0.024(2) 0.052(3) 0.049(3) -0.008(2) 0.0004(18) 0.0018(17)
C63 0.026(2) 0.049(3) 0.045(3) -0.004(2) -0.002(2) -0.003(2)
C64 0.032(2) 0.037(2) 0.042(3) 0.001(2) 0.002(2) -0.0008(19)
N65 0.037(3) 0.047(3) 0.046(3) -0.006(2) -0.0027(19) 0.0024(19)
N66 0.028(2) 0.051(3) 0.053(3) -0.012(2) -0.004(2) 0.0016(18)
C67 0.028(2) 0.045(3) 0.049(3) -0.003(2) 0.002(2) -0.001(2)
C68 0.061(4) 0.048(3) 0.062(4) 0.002(3) 0.000(3) -0.009(3)
C69 0.045(3) 0.061(3) 0.053(4) -0.017(3) -0.003(3) -0.003(3)
C70 0.041(3) 0.039(3) 0.038(3) 0.002(2) 0.000(2) 0.004(2)
C71 0.042(3) 0.053(3) 0.055(4) -0.006(3) 0.003(2) -0.001(2)
C72 0.065(4) 0.060(4) 0.053(4) -0.007(3) 0.015(3) 0.008(3)
C73 0.073(4) 0.051(3) 0.050(4) -0.016(3) -0.003(3) 0.002(3)
C74 0.066(4) 0.067(4) 0.069(5) -0.014(3) 0.004(3) -0.020(3)
C75 0.050(3) 0.065(4) 0.058(4) -0.017(3) 0.009(3) -0.009(3)

loop_
_atom_type_symbol
_atom_type_description
_atom_type_scat_dispersion_real
_atom_type_scat_dispersion_imag
_atom_type_scat_source
C C 0.0033 0.0016 'International Tables Vol C Tables 4.2.6.8 and 6.1.1.4'
H H 0.0000 0.0000 'International Tables Vol C Tables 4.2.6.8 and 6.1.1.4'
N N 0.0061 0.0033 'International Tables Vol C Tables 4.2.6.8 and 6.1.1.4'
O O 0.0106 0.0060 'International Tables Vol C Tables 4.2.6.8 and 6.1.1.4'

loop_
_geom_angle_atom_site_label_1
_geom_angle_atom_site_label_2
_geom_angle_atom_site_label_3
_geom_angle
O1 N2 C3 124.3(4)
O1 N2 C7 117.1(4)
C3 N2 C7 118.3(4)
N2 C3 C4 119.9(4)
N2 C3 H3 120.0
C4 C3 H3 120.0
N5 C4 C3 121.1(5)
N5 C4 C10 118.7(4)
C3 C4 C10 120.0(4)
C4 N5 N6 114.6(4)
N5 N6 C7 121.0(4)
N5 N6 H6 118(4)
C7 N6 H6 107(4)
N6 C7 N2 103.9(4)
N6 C7 C9 108.1(4)
N2 C7 C9 110.3(4)
N6 C7 C8 113.8(4)
N2 C7 C8 107.7(4)
C9 C7 C8 112.7(5)
C7 C8 H8A 109.5
C7 C8 H8B 109.5
H8A C8 H8B 109.5
C7 C8 H8C 109.5
H8A C8 H8C 109.5
H8B C8 H8C 109.5
C7 C9 H9A 109.5
C7 C9 H9B 109.5
H9A C9 H9B 109.5
C7 C9 H9C 109.5
H9A C9 H9C 109.5
H9B C9 H9C 109.5
C11 C10 C15 118.9(5)
C11 C10 C4 119.9(4)
C15 C10 C4 121.2(5)
C10 C11 C12 120.5(5)
C10 C11 H11 119.7
C12 C11 H11 119.7
C13 C12 C11 119.6(5)
C13 C12 H12 120.2
C11 C12 H12 120.2
C14 C13 C12 120.7(6)
C14 C13 H13 119.7
C12 C13 H13 119.7
C13 C14 C15 119.8(6)
C13 C14 H14 120.1
C15 C14 H14 120.1
C14 C15 C10 120.5(6)
C14 C15 H15 119.7
C10 C15 H15 119.7
O21 N22 C23 123.7(4)
O21 N22 C27 118.5(4)
C23 N22 C27 117.6(4)
N22 C23 C24 120.6(4)
N22 C23 H23 119.7
C24 C23 H23 119.7
N25 C24 C23 120.9(5)
N25 C24 C30 118.4(4)
C23 C24 C30 120.6(4)
C24 N25 N26 114.7(4)
N25 N26 C27 120.3(4)
N25 N26 H26 105(4)
C27 N26 H26 122(4)
N26 C27 N22 105.3(4)
N26 C27 C28 113.4(5)
N22 C27 C28 108.4(4)
N26 C27 C29 107.5(4)
N22 C27 C29 109.9(4)
C28 C27 C29 112.1(5)
C27 C28 H28A 109.5
C27 C28 H28B 109.5
H28A C28 H28B 109.5
C27 C28 H28C 109.5
H28A C28 H28C 109.5
H28B C28 H28C 109.5
C27 C29 H29A 109.5
C27 C29 H29B 109.5
H29A C29 H29B 109.5
C27 C29 H29C 109.5
H29A C29 H29C 109.5
H29B C29 H29C 109.5
C35 C30 C31 118.1(5)
C35 C30 C24 122.5(5)
C31 C30 C24 119.4(5)
C32 C31 C30 121.2(5)
C32 C31 H31 119.4
C30 C31 H31 119.4
C33 C32 C31 119.7(6)
C33 C32 H32 120.2
C31 C32 H32 120.2
C34 C33 C32 119.7(6)
C34 C33 H33 120.1
C32 C33 H33 120.1
C33 C34 C35 120.4(6)
C33 C34 H34 119.8
C35 C34 H34 119.8
C30 C35 C34 121.0(6)
C30 C35 H35 119.5
C34 C35 H35 119.5
O41 N42 C43 124.9(4)
O41 N42 C47 117.3(4)
C43 N42 C47 117.8(4)
N42 C43 C44 121.0(4)
N42 C43 H43 119.5
C44 C43 H43 119.5
N45 C44 C43 121.5(5)
N45 C44 C50 118.6(4)
C43 C44 C50 119.7(4)
C44 N45 N46 114.2(4)
N45 N46 C47 119.8(4)
N45 N46 H46 110(4)
C47 N46 H46 119(4)
N46 C47 N42 104.7(4)
N46 C47 C49 107.3(4)
N42 C47 C49 110.2(4)
N46 C47 C48 114.3(4)
N42 C47 C48 107.5(4)
C49 C47 C48 112.5(5)
C47 C48 H48A 109.5
C47 C48 H48B 109.5
H48A C48 H48B 109.5
C47 C48 H48C 109.5
H48A C48 H48C 109.5
H48B C48 H48C 109.5
C47 C49 H49A 109.5
C47 C49 H49B 109.5
H49A C49 H49B 109.5
C47 C49 H49C 109.5
H49A C49 H49C 109.5
H49B C49 H49C 109.5
C55 C50 C51 117.9(5)
C55 C50 C44 121.5(5)
C51 C50 C44 120.5(5)
C52 C51 C50 120.9(6)
C52 C51 H51 119.5
C50 C51 H51 119.5
C53 C52 C51 119.8(6)
C53 C52 H52 120.1
C51 C52 H52 120.1
C52 C53 C54 120.1(6)
C52 C53 H53 120.0
C54 C53 H53 120.0
C53 C54 C55 119.9(5)
C53 C54 H54 120.1
C55 C54 H54 120.1
C50 C55 C54 121.3(5)
C50 C55 H55 119.3
C54 C55 H55 119.3
O61 N62 C63 124.5(4)
O61 N62 C67 117.3(4)
C63 N62 C67 117.9(4)
N62 C63 C64 120.3(4)
N62 C63 H63 119.9
C64 C63 H63 119.9
N65 C64 C63 121.7(5)
N65 C64 C70 118.6(4)
C63 C64 C70 119.5(4)
C64 N65 N66 114.6(4)
N65 N66 C67 119.6(4)
N65 N66 H66 113(4)
C67 N66 H66 119(4)
N66 C67 N62 103.7(4)
N66 C67 C68 114.6(5)
N62 C67 C68 108.1(4)
N66 C67 C69 107.6(4)
N62 C67 C69 110.0(4)
C68 C67 C69 112.5(5)
C67 C68 H68A 109.5
C67 C68 H68B 109.5
H68A C68 H68B 109.5
C67 C68 H68C 109.5
H68A C68 H68C 109.5
H68B C68 H68C 109.5
C67 C69 H69A 109.5
C67 C69 H69B 109.5
H69A C69 H69B 109.5
C67 C69 H69C 109.5
H69A C69 H69C 109.5
H69B C69 H69C 109.5
C75 C70 C71 118.7(5)
C75 C70 C64 121.7(5)
C71 C70 C64 119.6(5)
C70 C71 C72 120.2(5)
C70 C71 H71 119.9
C72 C71 H71 119.9
C73 C72 C71 120.4(6)
C73 C72 H72 119.8
C71 C72 H72 119.8
C74 C73 C72 119.6(6)
C74 C73 H73 120.2
C72 C73 H73 120.2
C73 C74 C75 119.9(6)
C73 C74 H74 120.0
C75 C74 H74 120.0
C70 C75 C74 121.1(6)
C70 C75 H75 119.5
C74 C75 H75 119.5

loop_
_geom_bond_atom_site_label_1
_geom_bond_atom_site_label_2
_geom_bond_distance
O1 N2 1.295(6)
N2 C3 1.312(6)
N2 C7 1.501(6)
C3 C4 1.430(7)
C3 H3 0.9300
C4 N5 1.303(7)
C4 C10 1.488(7)
N5 N6 1.355(6)
N6 C7 1.439(7)
N6 H6 0.82(3)
C7 C9 1.510(7)
C7 C8 1.511(7)
C8 H8A 0.9600
C8 H8B 0.9600
C8 H8C 0.9600
C9 H9A 0.9600
C9 H9B 0.9600
C9 H9C 0.9600
C10 C11 1.389(7)
C10 C15 1.392(8)
C11 C12 1.390(7)
C11 H11 0.9300
C12 C13 1.380(9)
C12 H12 0.9300
C13 C14 1.372(9)
C13 H13 0.9300
C14 C15 1.389(8)
C14 H14 0.9300
C15 H15 0.9300
O21 N22 1.274(6)
N22 C23 1.313(7)
N22 C27 1.492(7)
C23 C24 1.445(7)
C23 H23 0.9300
C24 N25 1.296(7)
C24 C30 1.485(7)
N25 N26 1.368(6)
N26 C27 1.440(7)
N26 H26 0.83(3)
C27 C28 1.515(8)
C27 C29 1.511(7)
C28 H28A 0.9600
C28 H28B 0.9600
C28 H28C 0.9600
C29 H29A 0.9600
C29 H29B 0.9600
C29 H29C 0.9600
C30 C35 1.375(8)
C30 C31 1.387(8)
C31 C32 1.384(8)
C31 H31 0.9300
C32 C33 1.376(9)
C32 H32 0.9300
C33 C34 1.367(10)
C33 H33 0.9300
C34 C35 1.384(8)
C34 H34 0.9300
C35 H35 0.9300
O41 N42 1.292(5)
N42 C43 1.297(7)
N42 C47 1.507(6)
C43 C44 1.437(7)
C43 H43 0.9300
C44 N45 1.288(7)
C44 C50 1.494(7)
N45 N46 1.385(6)
N46 C47 1.445(7)
N46 H46 0.90(7)
C47 C49 1.518(7)
C47 C48 1.518(7)
C48 H48A 0.9600
C48 H48B 0.9600
C48 H48C 0.9600
C49 H49A 0.9600
C49 H49B 0.9600
C49 H49C 0.9600
C50 C55 1.372(8)
C50 C51 1.392(8)
C51 C52 1.388(9)
C51 H51 0.9300
C52 C53 1.367(10)
C52 H52 0.9300
C53 C54 1.373(9)
C53 H53 0.9300
C54 C55 1.386(8)
C54 H54 0.9300
C55 H55 0.9300
O61 N62 1.289(5)
N62 C63 1.304(6)
N62 C67 1.507(6)
C63 C64 1.435(7)
C63 H63 0.9300
C64 N65 1.280(7)
C64 C70 1.491(7)
N65 N66 1.377(7)
N66 C67 1.451(7)
N66 H66 0.91(6)
C67 C68 1.517(8)
C67 C69 1.520(7)
C68 H68A 0.9600
C68 H68B 0.9600
C68 H68C 0.9600
C69 H69A 0.9600
C69 H69B 0.9600
C69 H69C 0.9600
C70 C75 1.385(8)
C70 C71 1.382(8)
C71 C72 1.399(8)
C71 H71 0.9300
C72 C73 1.378(10)
C72 H72 0.9300
C73 C74 1.376(10)
C73 H73 0.9300
C74 C75 1.392(9)
C74 H74 0.9300
C75 H75 0.9300

loop_
_geom_torsion_atom_site_label_1
_geom_torsion_atom_site_label_2
_geom_torsion_atom_site_label_3
_geom_torsion_atom_site_label_4
_geom_torsion
O1 N2 C3 C4 179.3(5)
C7 N2 C3 C4 -6.7(7)
N2 C3 C4 N5 -16.4(8)
N2 C3 C4 C10 168.1(4)
C3 C4 N5 N6 2.6(7)
C10 C4 N5 N6 178.2(4)
C4 N5 N6 C7 35.9(7)
N5 N6 C7 N2 -53.7(6)
N5 N6 C7 C9 -170.9(5)
N5 N6 C7 C8 63.1(6)
O1 N2 C7 N6 -148.9(5)
C3 N2 C7 N6 36.7(6)
O1 N2 C7 C9 -33.3(6)
C3 N2 C7 C9 152.3(5)
O1 N2 C7 C8 90.0(6)
C3 N2 C7 C8 -84.3(5)
N5 C4 C10 C11 21.8(7)
C3 C4 C10 C11 -162.5(5)
N5 C4 C10 C15 -157.9(5)
C3 C4 C10 C15 17.7(7)
C15 C10 C11 C12 0.1(8)
C4 C10 C11 C12 -179.6(5)
C10 C11 C12 C13 1.1(8)
C11 C12 C13 C14 -1.4(9)
C12 C13 C14 C15 0.4(10)
C13 C14 C15 C10 0.9(10)
C11 C10 C15 C14 -1.2(9)
C4 C10 C15 C14 178.6(5)
O21 N22 C23 C24 -178.3(5)
C27 N22 C23 C24 6.2(7)
N22 C23 C24 N25 15.0(8)
N22 C23 C24 C30 -167.9(5)
C23 C24 N25 N26 -0.4(7)
C30 C24 N25 N26 -177.5(4)
C24 N25 N26 C27 -36.7(7)
N25 N26 C27 N22 53.5(6)
N25 N26 C27 C28 -64.9(6)
N25 N26 C27 C29 170.6(5)
O21 N22 C27 N26 148.4(5)
C23 N22 C27 N26 -35.8(6)
O21 N22 C27 C28 -90.0(6)
C23 N22 C27 C28 85.8(6)
O21 N22 C27 C29 32.9(7)
C23 N22 C27 C29 -151.3(5)
N25 C24 C30 C35 157.6(5)
C23 C24 C30 C35 -19.6(7)
N25 C24 C30 C31 -20.5(7)
C23 C24 C30 C31 162.3(5)
C35 C30 C31 C32 -0.6(8)
C24 C30 C31 C32 177.6(5)
C30 C31 C32 C33 0.1(9)
C31 C32 C33 C34 0.3(10)
C32 C33 C34 C35 -0.3(11)
C31 C30 C35 C34 0.6(9)
C24 C30 C35 C34 -177.5(5)
C33 C34 C35 C30 -0.2(10)
O41 N42 C43 C44 -177.5(5)
C47 N42 C43 C44 4.7(8)
N42 C43 C44 N45 16.6(8)
N42 C43 C44 C50 -168.2(5)
C43 C44 N45 N46 -0.6(7)
C50 C44 N45 N46 -175.9(4)
C44 N45 N46 C47 -37.4(7)
N45 N46 C47 N42 53.7(6)
N45 N46 C47 C49 170.8(5)
N45 N46 C47 C48 -63.6(6)
O41 N42 C47 N46 146.8(5)
C43 N42 C47 N46 -35.2(6)
O41 N42 C47 C49 31.6(6)
C43 N42 C47 C49 -150.4(5)
O41 N42 C47 C48 -91.3(6)
C43 N42 C47 C48 86.7(6)
N45 C44 C50 C55 -166.8(5)
C43 C44 C50 C55 17.8(7)
N45 C44 C50 C51 15.0(8)
C43 C44 C50 C51 -160.4(5)
C55 C50 C51 C52 1.4(9)
C44 C50 C51 C52 179.6(6)
C50 C51 C52 C53 -0.6(11)
C51 C52 C53 C54 -0.7(11)
C52 C53 C54 C55 1.2(10)
C51 C50 C55 C54 -0.9(8)
C44 C50 C55 C54 -179.1(5)
C53 C54 C55 C50 -0.4(9)
O61 N62 C63 C64 178.9(5)
C67 N62 C63 C64 -6.8(7)
N62 C63 C64 N65 -16.4(8)
N62 C63 C64 C70 169.3(5)
C63 C64 N65 N66 1.7(8)
C70 C64 N65 N66 176.0(4)
C64 N65 N66 C67 37.2(7)
N65 N66 C67 N62 -54.8(6)
N65 N66 C67 C68 62.9(6)
N65 N66 C67 C69 -171.2(5)
O61 N62 C67 N66 -147.8(5)
C63 N62 C67 N66 37.5(6)
O61 N62 C67 C68 90.1(6)
C63 N62 C67 C68 -84.5(6)
O61 N62 C67 C69 -33.0(6)
C63 N62 C67 C69 152.3(5)
N65 C64 C70 C75 -155.4(6)
C63 C64 C70 C75 19.1(7)
N65 C64 C70 C71 24.3(7)
C63 C64 C70 C71 -161.3(5)
C75 C70 C71 C72 0.2(8)
C64 C70 C71 C72 -179.5(5)
C70 C71 C72 C73 0.3(9)
C71 C72 C73 C74 -0.9(10)
C72 C73 C74 C75 1.0(11)
C71 C70 C75 C74 -0.1(9)
C64 C70 C75 C74 179.6(6)
C73 C74 C75 C70 -0.5(11)
